data_2107056
loop_
_publ_author_name
'le Fur, Y.'

_publ_section_title
;
 Structure du pentafluorodiberyllate Tl Be2 F5
;
_journal_name_full 'Acta Crystallographica B (24,1968-38,1982)'
_journal_page_first 1159
_journal_page_last 1163
_journal_volume 28
_journal_year 1972
_chemical_formula_sum 'Be2 F5 Tl'
_chemical_name_systematic 'Tl Be2 F5'
_space_group_IT_number 13
_symmetry_space_group_name_Hall '-P 2yc'
_symmetry_space_group_name_H-M 'P 1 2/c 1'
_cell_angle_alpha 90
_cell_angle_beta 90
_cell_angle_gamma 90
_cell_formula_units_Z 4
_cell_length_a 8.06
_cell_length_b 4.65
_cell_length_c 12.63
_cell_volume 473.360
_citation_journal_id_ASTM ACBCAR
_cod_data_source_file leFur_ACBCAR_1972_1974.cif
_cod_data_source_block Be2F5Tl1
_cod_original_cell_volume 473.3598
_cod_original_formula_sum 'Be2 F5 Tl1'
_cod_database_code 2107056

loop_
_symmetry_equiv_pos_as_xyz
x,y,z
-x,y,-z+1/2
-x,-y,-z
x,-y,z-1/2

loop_
_atom_site_label
_atom_site_type_symbol
_atom_site_fract_x
_atom_site_fract_y
_atom_site_fract_z
_atom_site_occupancy
_atom_site_U_iso_or_equiv
Tl2 Tl+1 0.5 0.5 0 1 0.0
F1 F-1 0 0.45 0.25 1 0.0
F3 F-1 0.197 0.885 0.234 1 0.0
F2 F-1 0.5 0.922 0.25 1 0.0
Tl1 Tl+1 0 0 0 1 0.0
F4 F-1 0.69 0.325 0.224 1 0.0
Be2 Be+2 0.66 0.968 0.199 1 0.0
Be1 Be+2 0.176 0.472 0.213 1 0.0
F6 F-1 0.683 0.991 0.089 1 0.0
F5 F-1 0.184 0.58 0.09 1 0.0
